data_4119004
loop_
_publ_author_name
'Lijun Zhou'
'Zhiming Li'
'Yue Zou'
'Quanrui Wang'
'Italo A. Sanhueza'
'Franziska Schoenebeck'
'Andreas Goeke'

_publ_section_title
;
 Tandem Nucleophilic Addition/Oxy-2-azonia-Cope Rearrangement for the
 Formation of Homoallylic Amides and Lactams: Total Synthesis and
 Structural Verification of Motuporamine G
;
_journal_name_full 'Journal of the American Chemical Society'
_journal_page_first 20009
_journal_page_last 20012
_journal_paper_doi 10.1021/ja310002m
_journal_volume 134
_journal_year 2012
_chemical_formula_sum 'C18 H23 N O'
_chemical_formula_weight 269.37
_chemical_name_systematic
; 
 ? 
;
_space_group_IT_number 14
_symmetry_cell_setting monoclinic
_symmetry_space_group_name_Hall '-P 2ybc'
_symmetry_space_group_name_H-M 'P 1 21/c 1'
_atom_sites_solution_hydrogens geom
_atom_sites_solution_primary direct
_atom_sites_solution_secondary difmap
_audit_creation_method SHELXL-97
_cell_angle_alpha 90.00
_cell_angle_beta 102.514(6)
_cell_angle_gamma 90.00
_cell_formula_units_Z 4
_cell_length_a 12.566(6)
_cell_length_b 12.260(5)
_cell_length_c 10.220(5)
_cell_measurement_reflns_used 986
_cell_measurement_temperature 293(2)
_cell_measurement_theta_max 27.272
_cell_measurement_theta_min 2.348
_cell_volume 1537.1(12)
_computing_cell_refinement 'Bruker SMART'
_computing_data_collection 'Bruker SMART'
_computing_data_reduction 'Bruker SHELXTL'
_computing_molecular_graphics 'Bruker SHELXTL'
_computing_publication_material 'Bruker SHELXTL'
_computing_structure_refinement 'SHELXL-97 (Sheldrick, 1997)'
_computing_structure_solution 'SHELXS-97 (Sheldrick, 1990)'
_diffrn_ambient_temperature 293(2)
_diffrn_measured_fraction_theta_full 0.997
_diffrn_measured_fraction_theta_max 0.997
_diffrn_measurement_device_type 'CCD area detector'
_diffrn_measurement_method 'phi and omega scans'
_diffrn_radiation_monochromator graphite
_diffrn_radiation_source 'fine-focus sealed tube'
_diffrn_radiation_type MoK\a
_diffrn_radiation_wavelength 0.71073
_diffrn_reflns_av_R_equivalents 0.0712
_diffrn_reflns_av_sigmaI/netI 0.0581
_diffrn_reflns_limit_h_max 14
_diffrn_reflns_limit_h_min -14
_diffrn_reflns_limit_k_max 14
_diffrn_reflns_limit_k_min -12
_diffrn_reflns_limit_l_max 12
_diffrn_reflns_limit_l_min -12
_diffrn_reflns_number 6214
_diffrn_reflns_theta_full 25.00
_diffrn_reflns_theta_max 25.00
_diffrn_reflns_theta_min 1.66
_exptl_absorpt_coefficient_mu 0.071
_exptl_absorpt_correction_T_max 0.9929
_exptl_absorpt_correction_T_min 0.9755
_exptl_absorpt_correction_type multi-scan
_exptl_absorpt_process_details sadabs
_exptl_crystal_colour colourless
_exptl_crystal_density_diffrn 1.164
_exptl_crystal_description column
_exptl_crystal_F_000 584
_exptl_crystal_size_max 0.35
_exptl_crystal_size_mid 0.15
_exptl_crystal_size_min 0.10
_refine_diff_density_max 0.216
_refine_diff_density_min -0.224
_refine_diff_density_rms 0.046
_refine_ls_extinction_coef 0.058(7)
_refine_ls_extinction_expression Fc^*^=kFc[1+0.001xFc^2^\l^3^/sin(2\q)]^-1/4^
_refine_ls_extinction_method SHELXL
_refine_ls_goodness_of_fit_ref 1.059
_refine_ls_hydrogen_treatment constr
_refine_ls_matrix_type full
_refine_ls_number_parameters 183
_refine_ls_number_reflns 2697
_refine_ls_number_restraints 0
_refine_ls_restrained_S_all 1.059
_refine_ls_R_factor_all 0.0763
_refine_ls_R_factor_gt 0.0649
_refine_ls_shift/su_max 0.001
_refine_ls_shift/su_mean 0.000
_refine_ls_structure_factor_coef Fsqd
_refine_ls_weighting_details 'calc w=1/[\s^2^(Fo^2^)+(0.0940P)^2^+0.2645P] where P=(Fo^2^+2Fc^2^)/3'
_refine_ls_weighting_scheme calc
_refine_ls_wR_factor_gt 0.1733
_refine_ls_wR_factor_ref 0.1829
_reflns_number_gt 2206
_reflns_number_total 2697
_reflns_threshold_expression >2sigma(I)
_cod_data_source_file ja310002m_si_003.cif
_cod_data_source_block a20104b
_cod_original_cell_volume 1537.0(12)
_cod_database_code 4119004

loop_
_symmetry_equiv_pos_as_xyz
'x, y, z'
'-x, y+1/2, -z+1/2'
'-x, -y, -z'
'x, -y-1/2, z-1/2'

loop_
_atom_site_label
_atom_site_type_symbol
_atom_site_fract_x
_atom_site_fract_y
_atom_site_fract_z
_atom_site_U_iso_or_equiv
_atom_site_adp_type
_atom_site_occupancy
_atom_site_symmetry_multiplicity
_atom_site_calc_flag
_atom_site_refinement_flags
O1 O 0.75283(13) 0.31923(12) 0.05101(16) 0.0611(5) Uani 1 1 d .
N1 N 0.65983(14) 0.18387(14) 0.12289(16) 0.0482(5) Uani 1 1 d .
C1 C 0.74470(16) 0.25410(16) 0.1392(2) 0.0465(5) Uani 1 1 d .
C2 C 0.83034(16) 0.25514(18) 0.2686(2) 0.0523(6) Uani 1 1 d .
H2A H 0.8253 0.1880 0.3171 0.063 Uiso 1 1 calc R
H2B H 0.8157 0.3153 0.3239 0.063 Uiso 1 1 calc R
C3 C 0.94673(19) 0.2666(2) 0.2455(3) 0.0682(7) Uani 1 1 d .
H3A H 0.9540 0.3396 0.2118 0.082 Uiso 1 1 calc R
H3B H 0.9968 0.2612 0.3320 0.082 Uiso 1 1 calc R
C4 C 0.9844(2) 0.1856(2) 0.1502(3) 0.0739(8) Uani 1 1 d .
H4A H 0.9402 0.1972 0.0609 0.089 Uiso 1 1 calc R
H4B H 1.0590 0.2034 0.1470 0.089 Uiso 1 1 calc R
C5 C 0.97999(19) 0.0653(2) 0.1828(3) 0.0706(7) Uani 1 1 d .
H5A H 1.0218 0.0240 0.1304 0.085 Uiso 1 1 calc R
H5B H 1.0120 0.0535 0.2769 0.085 Uiso 1 1 calc R
C6 C 0.86416(18) 0.0266(2) 0.1519(3) 0.0604(6) Uani 1 1 d .
H6 H 0.8289 0.0279 0.0620 0.072 Uiso 1 1 calc R
C7 C 0.80555(18) -0.00904(17) 0.2361(2) 0.0530(6) Uani 1 1 d .
C8 C 0.68313(17) -0.00987(17) 0.1929(2) 0.0522(6) Uani 1 1 d .
H8A H 0.6533 -0.0654 0.2422 0.063 Uiso 1 1 calc R
H8B H 0.6618 -0.0270 0.0982 0.063 Uiso 1 1 calc R
C9 C 0.63741(15) 0.10361(15) 0.21983(18) 0.0411(5) Uani 1 1 d .
H9 H 0.6757 0.1272 0.3093 0.049 Uiso 1 1 calc R
C10 C 0.8496(2) -0.0338(2) 0.3813(3) 0.0675(7) Uani 1 1 d .
H10A H 0.9278 -0.0296 0.4005 0.101 Uiso 1 1 calc R
H10B H 0.8277 -0.1058 0.4011 0.101 Uiso 1 1 calc R
H10C H 0.8217 0.0183 0.4355 0.101 Uiso 1 1 calc R
C11 C 0.51634(15) 0.09895(15) 0.21915(19) 0.0436(5) Uani 1 1 d .
C12 C 0.48267(17) 0.03356(18) 0.3138(2) 0.0542(6) Uani 1 1 d .
H12 H 0.5345 -0.0056 0.3746 0.065 Uiso 1 1 calc R
C13 C 0.3747(2) 0.0253(2) 0.3198(3) 0.0688(7) Uani 1 1 d .
H13 H 0.3537 -0.0197 0.3830 0.083 Uiso 1 1 calc R
C14 C 0.2982(2) 0.0843(3) 0.2313(3) 0.0792(8) Uani 1 1 d .
H14 H 0.2250 0.0797 0.2349 0.095 Uiso 1 1 calc R
C15 C 0.32949(19) 0.1501(2) 0.1378(3) 0.0728(8) Uani 1 1 d .
H15 H 0.2770 0.1902 0.0791 0.087 Uiso 1 1 calc R
C16 C 0.43848(17) 0.15816(17) 0.1288(2) 0.0520(6) Uani 1 1 d .
C17 C 0.47210(19) 0.22624(19) 0.0229(2) 0.0654(7) Uani 1 1 d .
H17A H 0.4800 0.3017 0.0520 0.078 Uiso 1 1 calc R
H17B H 0.4162 0.2229 -0.0590 0.078 Uiso 1 1 calc R
C18 C 0.5785(2) 0.1856(2) -0.0038(2) 0.0611(6) Uani 1 1 d .
H18A H 0.5691 0.1129 -0.0419 0.073 Uiso 1 1 calc R
H18B H 0.6026 0.2333 -0.0674 0.073 Uiso 1 1 calc R

loop_
_atom_site_aniso_label
_atom_site_aniso_U_11
_atom_site_aniso_U_22
_atom_site_aniso_U_33
_atom_site_aniso_U_23
_atom_site_aniso_U_13
_atom_site_aniso_U_12
O1 0.0771(10) 0.0523(9) 0.0588(10) 0.0126(7) 0.0257(8) -0.0081(7)
N1 0.0565(10) 0.0497(10) 0.0370(9) 0.0043(7) 0.0073(7) -0.0111(7)
C1 0.0559(11) 0.0420(11) 0.0460(12) -0.0003(9) 0.0213(9) -0.0021(9)
C2 0.0588(12) 0.0496(12) 0.0508(13) -0.0065(10) 0.0169(10) -0.0148(9)
C3 0.0602(13) 0.0746(17) 0.0718(16) -0.0067(13) 0.0188(12) -0.0255(12)
C4 0.0551(13) 0.093(2) 0.0779(18) 0.0066(15) 0.0242(12) -0.0094(12)
C5 0.0572(13) 0.0820(18) 0.0768(17) -0.0063(14) 0.0240(12) 0.0014(12)
C6 0.0573(12) 0.0645(14) 0.0611(15) -0.0129(11) 0.0166(11) 0.0011(11)
C7 0.0561(12) 0.0446(12) 0.0599(14) -0.0098(10) 0.0160(10) 0.0029(9)
C8 0.0588(12) 0.0441(12) 0.0552(13) -0.0065(9) 0.0155(10) -0.0038(9)
C9 0.0464(10) 0.0407(11) 0.0363(10) -0.0011(8) 0.0091(8) -0.0074(8)
C10 0.0659(14) 0.0652(16) 0.0714(17) 0.0070(12) 0.0147(12) 0.0131(11)
C11 0.0475(10) 0.0382(10) 0.0446(11) -0.0085(8) 0.0091(8) -0.0054(8)
C12 0.0544(11) 0.0564(13) 0.0530(13) -0.0032(10) 0.0140(9) -0.0107(10)
C13 0.0632(14) 0.0809(18) 0.0671(16) -0.0129(13) 0.0243(12) -0.0245(12)
C14 0.0484(13) 0.099(2) 0.092(2) -0.0257(17) 0.0194(13) -0.0140(13)
C15 0.0531(13) 0.0750(17) 0.0824(19) -0.0187(15) -0.0026(12) 0.0079(12)
C16 0.0535(11) 0.0439(11) 0.0542(13) -0.0104(10) 0.0024(9) -0.0010(9)
C17 0.0723(15) 0.0500(13) 0.0609(15) 0.0077(11) -0.0140(11) -0.0022(11)
C18 0.0768(15) 0.0649(15) 0.0372(12) 0.0070(10) 0.0023(10) -0.0138(11)

loop_
_atom_type_symbol
_atom_type_description
_atom_type_scat_dispersion_real
_atom_type_scat_dispersion_imag
_atom_type_scat_source
C C 0.0033 0.0016 'International Tables Vol C Tables 4.2.6.8 and 6.1.1.4'
H H 0.0000 0.0000 'International Tables Vol C Tables 4.2.6.8 and 6.1.1.4'
N N 0.0061 0.0033 'International Tables Vol C Tables 4.2.6.8 and 6.1.1.4'
O O 0.0106 0.0060 'International Tables Vol C Tables 4.2.6.8 and 6.1.1.4'

loop_
_geom_angle_atom_site_label_1
_geom_angle_atom_site_label_2
_geom_angle_atom_site_label_3
_geom_angle
C1 N1 C9 127.28(17)
C1 N1 C18 118.66(17)
C9 N1 C18 114.05(16)
O1 C1 N1 120.90(19)
O1 C1 C2 118.74(18)
N1 C1 C2 120.35(18)
C1 C2 C3 112.73(19)
C1 C2 H2A 109.0
C3 C2 H2A 109.0
C1 C2 H2B 109.0
C3 C2 H2B 109.0
H2A C2 H2B 107.8
C4 C3 C2 118.19(19)
C4 C3 H3A 107.8
C2 C3 H3A 107.8
C4 C3 H3B 107.8
C2 C3 H3B 107.8
H3A C3 H3B 107.1
C5 C4 C3 117.3(2)
C5 C4 H4A 108.0
C3 C4 H4A 108.0
C5 C4 H4B 108.0
C3 C4 H4B 108.0
H4A C4 H4B 107.2
C6 C5 C4 110.0(2)
C6 C5 H5A 109.7
C4 C5 H5A 109.7
C6 C5 H5B 109.7
C4 C5 H5B 109.7
H5A C5 H5B 108.2
C7 C6 C5 128.4(2)
C7 C6 H6 115.8
C5 C6 H6 115.8
C6 C7 C10 125.0(2)
C6 C7 C8 119.3(2)
C10 C7 C8 115.1(2)
C7 C8 C9 109.62(16)
C7 C8 H8A 109.7
C9 C8 H8A 109.7
C7 C8 H8B 109.7
C9 C8 H8B 109.7
H8A C8 H8B 108.2
N1 C9 C11 111.14(16)
N1 C9 C8 110.42(16)
C11 C9 C8 111.95(15)
N1 C9 H9 107.7
C11 C9 H9 107.7
C8 C9 H9 107.7
C7 C10 H10A 109.5
C7 C10 H10B 109.5
H10A C10 H10B 109.5
C7 C10 H10C 109.5
H10A C10 H10C 109.5
H10B C10 H10C 109.5
C12 C11 C16 119.02(19)
C12 C11 C9 118.24(18)
C16 C11 C9 122.74(18)
C13 C12 C11 121.7(2)
C13 C12 H12 119.2
C11 C12 H12 119.2
C14 C13 C12 119.2(2)
C14 C13 H13 120.4
C12 C13 H13 120.4
C15 C14 C13 120.2(2)
C15 C14 H14 119.9
C13 C14 H14 119.9
C14 C15 C16 121.4(2)
C14 C15 H15 119.3
C16 C15 H15 119.3
C11 C16 C15 118.5(2)
C11 C16 C17 120.08(19)
C15 C16 C17 121.4(2)
C16 C17 C18 110.31(18)
C16 C17 H17A 109.6
C18 C17 H17A 109.6
C16 C17 H17B 109.6
C18 C17 H17B 109.6
H17A C17 H17B 108.1
N1 C18 C17 108.74(19)
N1 C18 H18A 109.9
C17 C18 H18A 109.9
N1 C18 H18B 109.9
C17 C18 H18B 109.9
H18A C18 H18B 108.3

loop_
_geom_bond_atom_site_label_1
_geom_bond_atom_site_label_2
_geom_bond_distance
O1 C1 1.225(2)
N1 C1 1.353(3)
N1 C9 1.466(2)
N1 C18 1.466(3)
C1 C2 1.514(3)
C2 C3 1.538(3)
C2 H2A 0.9700
C2 H2B 0.9700
C3 C4 1.537(4)
C3 H3A 0.9700
C3 H3B 0.9700
C4 C5 1.515(4)
C4 H4A 0.9700
C4 H4B 0.9700
C5 C6 1.498(3)
C5 H5A 0.9700
C5 H5B 0.9700
C6 C7 1.322(3)
C6 H6 0.9300
C7 C10 1.498(3)
C7 C8 1.506(3)
C8 C9 1.552(3)
C8 H8A 0.9700
C8 H8B 0.9700
C9 C11 1.521(3)
C9 H9 0.9800
C10 H10A 0.9600
C10 H10B 0.9600
C10 H10C 0.9600
C11 C12 1.391(3)
C11 C16 1.395(3)
C12 C13 1.375(3)
C12 H12 0.9300
C13 C14 1.374(4)
C13 H13 0.9300
C14 C15 1.372(4)
C14 H14 0.9300
C15 C16 1.396(3)
C15 H15 0.9300
C16 C17 1.498(3)
C17 C18 1.506(4)
C17 H17A 0.9700
C17 H17B 0.9700
C18 H18A 0.9700
C18 H18B 0.9700
